data_7007051
loop_
_publ_author_name
'Li, Fei'
'Wang, Mei'
'Ma, Chengbing'
'Gao, Aiping'
'Chen, Hongbo'
'Sun, Licheng'

_publ_section_title
;
 Mono- and binuclear complexes of iron(II) and iron(III) with an N4O
 ligand: synthesis, structures and catalytic properties in alkane
 oxidation.
;
_journal_issue 20
_journal_name_full 'Dalton transactions (Cambridge, England : 2003)'
_journal_page_first 2427
_journal_page_last 2434
_journal_paper_doi 10.1039/b516697g
_journal_year 2006
_chemical_formula_sum 'C20 H22 Cl3 Fe N4 O'
_chemical_formula_weight 496.62
_chemical_name_systematic
;
?
;
_space_group_IT_number 14
_symmetry_cell_setting monoclinic
_symmetry_space_group_name_Hall '-P 2yn'
_symmetry_space_group_name_H-M 'P 1 21/n 1'
_atom_sites_solution_hydrogens geom
_atom_sites_solution_primary direct
_atom_sites_solution_secondary difmap
_audit_creation_method SHELXL-97
_cell_angle_alpha 90.00
_cell_angle_beta 92.890(3)
_cell_angle_gamma 90.00
_cell_formula_units_Z 4
_cell_length_a 12.004(4)
_cell_length_b 13.4247(10)
_cell_length_c 13.155(6)
_cell_measurement_reflns_used 5504
_cell_measurement_temperature 298(2)
_cell_measurement_theta_max 28.28
_cell_measurement_theta_min 2.17
_cell_volume 2117.2(12)
_computing_cell_refinement 'Siemens SMART & SAINT'
_computing_data_collection 'Siemens SMART'
_computing_data_reduction 'Siemens XPREP'
_computing_molecular_graphics 'Bruker SHELXTL'
_computing_publication_material 'Bruker SHELXTL'
_computing_structure_refinement 'Siemens SHELXTL'
_computing_structure_solution 'Siemens SHELXTL'
_diffrn_ambient_temperature 298(2)
_diffrn_measured_fraction_theta_full 0.990
_diffrn_measured_fraction_theta_max 0.990
_diffrn_measurement_device_type 'Bruker P4'
_diffrn_measurement_method '\w scans'
_diffrn_radiation_monochromator graphite
_diffrn_radiation_source 'fine-focus sealed tube'
_diffrn_radiation_type MoK\a
_diffrn_radiation_wavelength 0.71073
_diffrn_reflns_av_R_equivalents 0.0245
_diffrn_reflns_av_sigmaI/netI 0.0265
_diffrn_reflns_limit_h_max 16
_diffrn_reflns_limit_h_min -15
_diffrn_reflns_limit_k_max 17
_diffrn_reflns_limit_k_min -14
_diffrn_reflns_limit_l_max 17
_diffrn_reflns_limit_l_min -15
_diffrn_reflns_number 16947
_diffrn_reflns_theta_full 28.28
_diffrn_reflns_theta_max 28.28
_diffrn_reflns_theta_min 2.17
_diffrn_standards_decay_% 0
_diffrn_standards_interval_count 0
_diffrn_standards_interval_time .
_diffrn_standards_number 0
_exptl_absorpt_coefficient_mu 1.111
_exptl_absorpt_correction_T_max .760
_exptl_absorpt_correction_T_min .720
_exptl_absorpt_correction_type empirical
_exptl_absorpt_process_details 'SADABS (Sheldrick, 1996)'
_exptl_crystal_colour yellow
_exptl_crystal_density_diffrn 1.558
_exptl_crystal_density_method 'not measured'
_exptl_crystal_description prism
_exptl_crystal_F_000 1020
_exptl_crystal_size_max .30
_exptl_crystal_size_mid .30
_exptl_crystal_size_min .25
_refine_diff_density_max 1.436
_refine_diff_density_min -0.461
_refine_diff_density_rms 0.107
_refine_ls_extinction_method none
_refine_ls_goodness_of_fit_ref 1.007
_refine_ls_hydrogen_treatment constr
_refine_ls_matrix_type full
_refine_ls_number_parameters 262
_refine_ls_number_reflns 5192
_refine_ls_number_restraints 0
_refine_ls_restrained_S_all 1.007
_refine_ls_R_factor_gt 0.0497
_refine_ls_shift/su_max 0.000
_refine_ls_shift/su_mean 0.000
_refine_ls_structure_factor_coef Fsqd
_refine_ls_weighting_details 'calc w=1/[\s^2^(Fo^2^)+(0.0292P)^2^+12.9544P] where P=(Fo^2^+2Fc^2^)/3'
_refine_ls_weighting_scheme calc
_refine_ls_wR_factor_gt 0.1202
_refine_ls_wR_factor_ref 0.1224
_reflns_number_gt 4794
_reflns_number_total 5192
_reflns_threshold_expression >2sigma(I)
_cod_data_source_file b516697g.txt
_cod_data_source_block lf
_cod_depositor_comments
;
The following automatic conversions were performed:
'_symmetry_cell_setting' value 'Monoclinic' changed to 'monoclinic'
according to '/home/saulius/struct/CIF-dictionaries/cif_core.dic'
dictionary named 'cif_core.dic' version 2.4.1 from 2010-06-29.

Automatic conversion script
Id: cif_fix_enum 1527 2010-12-29 10:47:43Z saulius 
;
_cod_original_cell_volume 2117.24(16)
_cod_original_sg_symbol_H-M P2(1)/n
_cod_database_code 7007051
_refine_ls_r_factor_ref 0.0539

loop_
_symmetry_equiv_pos_as_xyz
'x, y, z'
'-x+1/2, y+1/2, -z+1/2'
'-x, -y, -z'
'x-1/2, -y-1/2, z-1/2'

loop_
_atom_site_label
_atom_site_type_symbol
_atom_site_fract_x
_atom_site_fract_y
_atom_site_fract_z
_atom_site_U_iso_or_equiv
_atom_site_adp_type
_atom_site_occupancy
_atom_site_symmetry_multiplicity
_atom_site_calc_flag
_atom_site_refinement_flags
_atom_site_disorder_assembly
_atom_site_disorder_group
Fe Fe 0.24025(4) 0.11394(3) 0.16921(3) 0.01161(11) Uani 1 1 d . . .
Cl1 Cl 0.08879(7) 0.02794(6) 0.22722(6) 0.02007(17) Uani 1 1 d . . .
Cl2 Cl 0.25773(7) 0.22785(6) 0.29719(6) 0.01797(17) Uani 1 1 d . . .
Cl3 Cl 0.38372(7) 0.01120(6) 0.22414(6) 0.02071(17) Uani 1 1 d . . .
O O 0.2982(2) -0.16194(17) -0.10253(19) 0.0201(5) Uani 1 1 d . . .
N1 N 0.3551(2) 0.1978(2) 0.0752(2) 0.0132(5) Uani 1 1 d . . .
N2 N 0.1247(2) 0.20960(19) 0.07946(19) 0.0121(5) Uani 1 1 d . . .
N3 N 0.2284(2) 0.03499(19) 0.01545(19) 0.0117(5) Uani 1 1 d . . .
N4 N 0.2366(3) -0.4051(2) -0.2161(2) 0.0252(7) Uani 1 1 d . . .
C1 C 0.3797(3) 0.1543(2) -0.0130(2) 0.0147(6) Uani 1 1 d . . .
C2 C 0.4404(3) 0.2029(3) -0.0853(3) 0.0215(7) Uani 1 1 d . . .
H2A H 0.4562 0.1713 -0.1458 0.026 Uiso 1 1 calc R . .
C3 C 0.4772(3) 0.2994(3) -0.0657(3) 0.0247(8) Uani 1 1 d . . .
H3A H 0.5176 0.3338 -0.1130 0.030 Uiso 1 1 calc R . .
C4 C 0.4525(3) 0.3438(3) 0.0262(3) 0.0236(7) Uani 1 1 d . . .
H4A H 0.4769 0.4081 0.0414 0.028 Uiso 1 1 calc R . .
C5 C 0.3913(3) 0.2914(2) 0.0945(3) 0.0182(6) Uani 1 1 d . . .
H5A H 0.3745 0.3215 0.1556 0.022 Uiso 1 1 calc R . .
C6 C 0.3402(3) 0.0485(2) -0.0269(2) 0.0151(6) Uani 1 1 d . . .
H6A H 0.3360 0.0320 -0.0988 0.018 Uiso 1 1 calc R . .
H6B H 0.3932 0.0037 0.0072 0.018 Uiso 1 1 calc R . .
C7 C 0.0994(3) 0.1816(2) -0.0169(2) 0.0131(6) Uani 1 1 d . . .
C8 C 0.0324(3) 0.2402(3) -0.0828(2) 0.0170(6) Uani 1 1 d . . .
H8A H 0.0152 0.2189 -0.1490 0.020 Uiso 1 1 calc R . .
C9 C -0.0084(3) 0.3302(3) -0.0494(3) 0.0192(7) Uani 1 1 d . . .
H9A H -0.0522 0.3706 -0.0926 0.023 Uiso 1 1 calc R . .
C10 C 0.0179(3) 0.3585(2) 0.0506(3) 0.0190(6) Uani 1 1 d . . .
H10A H -0.0094 0.4180 0.0758 0.023 Uiso 1 1 calc R . .
C11 C 0.0850(3) 0.2974(2) 0.1121(2) 0.0162(6) Uani 1 1 d . . .
H11A H 0.1035 0.3176 0.1785 0.019 Uiso 1 1 calc R . .
C12 C 0.1392(3) 0.0813(2) -0.0511(2) 0.0168(6) Uani 1 1 d . . .
H12A H 0.0759 0.0364 -0.0557 0.020 Uiso 1 1 calc R . .
H12B H 0.1664 0.0882 -0.1189 0.020 Uiso 1 1 calc R . .
C13 C 0.2047(3) -0.0736(2) 0.0283(2) 0.0169(6) Uani 1 1 d . . .
H13A H 0.1370 -0.0799 0.0649 0.020 Uiso 1 1 calc R . .
H13B H 0.2649 -0.1022 0.0708 0.020 Uiso 1 1 calc R . .
C14 C 0.1910(3) -0.1361(2) -0.0688(3) 0.0193(7) Uani 1 1 d . . .
H14A H 0.1492 -0.1960 -0.0554 0.023 Uiso 1 1 calc R . .
H14B H 0.1501 -0.0984 -0.1213 0.023 Uiso 1 1 calc R . .
C15 C 0.2908(4) -0.2352(3) -0.1802(3) 0.0249(8) Uani 1 1 d . . .
H15A H 0.3608 -0.2366 -0.2141 0.030 Uiso 1 1 calc R . .
H15B H 0.2328 -0.2158 -0.2303 0.030 Uiso 1 1 calc R . .
C16 C 0.2658(3) -0.3393(2) -0.1428(2) 0.0171(6) Uani 1 1 d . . .
C17 C 0.2760(3) -0.3643(2) -0.0407(2) 0.0172(6) Uani 1 1 d . . .
H17A H 0.2946 -0.3162 0.0082 0.021 Uiso 1 1 calc R . .
C18 C 0.2578(3) -0.4627(3) -0.0124(3) 0.0186(6) Uani 1 1 d . . .
H18A H 0.2645 -0.4817 0.0556 0.022 Uiso 1 1 calc R . .
C19 C 0.2295(3) -0.5317(3) -0.0874(3) 0.0208(7) Uani 1 1 d . . .
H19A H 0.2179 -0.5982 -0.0711 0.025 Uiso 1 1 calc R . .
C20 C 0.2189(4) -0.4993(3) -0.1872(3) 0.0262(8) Uani 1 1 d . . .
H20A H 0.1981 -0.5456 -0.2372 0.031 Uiso 1 1 calc R . .

loop_
_atom_site_aniso_label
_atom_site_aniso_U_11
_atom_site_aniso_U_22
_atom_site_aniso_U_33
_atom_site_aniso_U_23
_atom_site_aniso_U_13
_atom_site_aniso_U_12
Fe 0.0162(2) 0.0103(2) 0.0082(2) -0.00004(15) -0.00013(15) 0.00049(16)
Cl1 0.0234(4) 0.0204(4) 0.0170(4) -0.0009(3) 0.0068(3) -0.0050(3)
Cl2 0.0266(4) 0.0165(4) 0.0105(3) -0.0030(3) -0.0025(3) 0.0017(3)
Cl3 0.0261(4) 0.0175(4) 0.0180(4) 0.0014(3) -0.0051(3) 0.0068(3)
O 0.0257(13) 0.0136(11) 0.0218(12) -0.0046(9) 0.0088(10) -0.0017(9)
N1 0.0119(12) 0.0136(12) 0.0139(12) 0.0012(10) -0.0002(9) -0.0001(10)
N2 0.0130(12) 0.0119(12) 0.0112(11) -0.0003(9) -0.0011(9) 0.0006(9)
N3 0.0131(12) 0.0100(12) 0.0121(11) -0.0014(9) 0.0017(9) -0.0014(9)
N4 0.047(2) 0.0158(14) 0.0130(13) -0.0029(11) 0.0024(13) 0.0018(13)
C1 0.0127(14) 0.0177(15) 0.0138(14) 0.0004(12) 0.0006(11) 0.0001(12)
C2 0.0188(16) 0.0289(19) 0.0167(15) 0.0038(14) 0.0022(12) -0.0022(14)
C3 0.0184(16) 0.0274(19) 0.0285(18) 0.0112(15) 0.0029(14) -0.0046(14)
C4 0.0179(16) 0.0163(16) 0.036(2) 0.0038(14) -0.0016(14) -0.0054(13)
C5 0.0171(15) 0.0136(15) 0.0236(16) -0.0017(12) -0.0024(12) 0.0006(12)
C6 0.0145(14) 0.0148(14) 0.0161(14) -0.0025(12) 0.0034(11) -0.0009(11)
C7 0.0137(14) 0.0143(14) 0.0113(13) 0.0002(11) 0.0003(11) -0.0016(11)
C8 0.0150(14) 0.0222(16) 0.0137(14) 0.0017(12) -0.0012(11) -0.0021(12)
C9 0.0166(15) 0.0180(16) 0.0227(16) 0.0057(13) -0.0029(12) -0.0010(12)
C10 0.0168(15) 0.0133(14) 0.0267(17) -0.0020(13) -0.0003(13) 0.0013(12)
C11 0.0179(15) 0.0147(15) 0.0159(14) -0.0023(12) -0.0002(12) 0.0010(12)
C12 0.0175(15) 0.0171(15) 0.0156(14) -0.0051(12) -0.0032(12) 0.0045(12)
C13 0.0232(16) 0.0106(14) 0.0173(15) -0.0010(12) 0.0059(12) -0.0037(12)
C14 0.0211(16) 0.0127(15) 0.0242(16) -0.0045(13) 0.0031(13) -0.0008(12)
C15 0.045(2) 0.0131(15) 0.0177(16) -0.0042(13) 0.0108(15) 0.0007(15)
C16 0.0256(17) 0.0123(14) 0.0137(14) -0.0020(11) 0.0061(12) 0.0023(12)
C17 0.0194(15) 0.0173(15) 0.0149(14) -0.0041(12) -0.0003(12) 0.0003(12)
C18 0.0197(16) 0.0203(16) 0.0159(15) 0.0036(12) 0.0011(12) 0.0052(13)
C19 0.0236(17) 0.0138(15) 0.0253(17) 0.0036(13) 0.0035(13) 0.0014(13)
C20 0.044(2) 0.0147(16) 0.0192(17) -0.0037(13) -0.0014(15) 0.0017(15)

loop_
_atom_type_symbol
_atom_type_description
_atom_type_scat_dispersion_real
_atom_type_scat_dispersion_imag
_atom_type_scat_source
C C 0.0033 0.0016 'International Tables Vol C Tables 4.2.6.8 and 6.1.1.4'
H H 0.0000 0.0000 'International Tables Vol C Tables 4.2.6.8 and 6.1.1.4'
N N 0.0061 0.0033 'International Tables Vol C Tables 4.2.6.8 and 6.1.1.4'
O O 0.0106 0.0060 'International Tables Vol C Tables 4.2.6.8 and 6.1.1.4'
Cl Cl 0.1484 0.1585 'International Tables Vol C Tables 4.2.6.8 and 6.1.1.4'
Fe Fe 0.3463 0.8444 'International Tables Vol C Tables 4.2.6.8 and 6.1.1.4'

loop_
_geom_angle_atom_site_label_1
_geom_angle_atom_site_label_2
_geom_angle_atom_site_label_3
_geom_angle
_geom_angle_site_symmetry_1
_geom_angle_site_symmetry_3
_geom_angle_publ_flag
N2 Fe N1 78.20(10) . . ?
N2 Fe Cl2 92.12(7) . . ?
N1 Fe Cl2 91.99(7) . . ?
N2 Fe N3 77.59(9) . . ?
N1 Fe N3 75.71(10) . . ?
Cl2 Fe N3 165.25(7) . . ?
N2 Fe Cl3 165.14(7) . . ?
N1 Fe Cl3 90.16(7) . . ?
Cl2 Fe Cl3 97.54(3) . . ?
N3 Fe Cl3 90.70(7) . . ?
N2 Fe Cl1 89.06(7) . . ?
N1 Fe Cl1 164.22(7) . . ?
Cl2 Fe Cl1 97.81(3) . . ?
N3 Fe Cl1 92.62(7) . . ?
Cl3 Fe Cl1 100.71(4) . . ?
C15 O C14 111.6(3) . . ?
C1 N1 C5 119.0(3) . . ?
C1 N1 Fe 115.6(2) . . ?
C5 N1 Fe 125.0(2) . . ?
C7 N2 C11 118.6(3) . . ?
C7 N2 Fe 116.9(2) . . ?
C11 N2 Fe 124.3(2) . . ?
C12 N3 C6 111.4(2) . . ?
C12 N3 C13 109.8(2) . . ?
C6 N3 C13 109.9(2) . . ?
C12 N3 Fe 109.79(18) . . ?
C6 N3 Fe 104.95(18) . . ?
C13 N3 Fe 110.88(18) . . ?
C20 N4 C16 117.3(3) . . ?
N1 C1 C2 122.1(3) . . ?
N1 C1 C6 115.7(3) . . ?
C2 C1 C6 122.2(3) . . ?
C1 C2 C3 119.0(3) . . ?
C1 C2 H2A 120.5 . . ?
C3 C2 H2A 120.5 . . ?
C2 C3 C4 118.7(3) . . ?
C2 C3 H3A 120.6 . . ?
C4 C3 H3A 120.6 . . ?
C5 C4 C3 119.3(3) . . ?
C5 C4 H4A 120.3 . . ?
C3 C4 H4A 120.3 . . ?
N1 C5 C4 121.9(3) . . ?
N1 C5 H5A 119.1 . . ?
C4 C5 H5A 119.1 . . ?
N3 C6 C1 110.7(2) . . ?
N3 C6 H6A 109.5 . . ?
C1 C6 H6A 109.5 . . ?
N3 C6 H6B 109.5 . . ?
C1 C6 H6B 109.5 . . ?
H6A C6 H6B 108.1 . . ?
N2 C7 C8 121.7(3) . . ?
N2 C7 C12 118.2(3) . . ?
C8 C7 C12 120.0(3) . . ?
C9 C8 C7 119.7(3) . . ?
C9 C8 H8A 120.1 . . ?
C7 C8 H8A 120.1 . . ?
C8 C9 C10 118.2(3) . . ?
C8 C9 H9A 120.9 . . ?
C10 C9 H9A 120.9 . . ?
C11 C10 C9 119.3(3) . . ?
C11 C10 H10A 120.3 . . ?
C9 C10 H10A 120.3 . . ?
N2 C11 C10 122.4(3) . . ?
N2 C11 H11A 118.8 . . ?
C10 C11 H11A 118.8 . . ?
N3 C12 C7 115.4(3) . . ?
N3 C12 H12A 108.4 . . ?
C7 C12 H12A 108.4 . . ?
N3 C12 H12B 108.4 . . ?
C7 C12 H12B 108.4 . . ?
H12A C12 H12B 107.5 . . ?
N3 C13 C14 117.0(3) . . ?
N3 C13 H13A 108.1 . . ?
C14 C13 H13A 108.1 . . ?
N3 C13 H13B 108.1 . . ?
C14 C13 H13B 108.1 . . ?
H13A C13 H13B 107.3 . . ?
O C14 C13 109.5(3) . . ?
O C14 H14A 109.8 . . ?
C13 C14 H14A 109.8 . . ?
O C14 H14B 109.8 . . ?
C13 C14 H14B 109.8 . . ?
H14A C14 H14B 108.2 . . ?
O C15 C16 114.3(3) . . ?
O C15 H15A 108.7 . . ?
C16 C15 H15A 108.7 . . ?
O C15 H15B 108.7 . . ?
C16 C15 H15B 108.7 . . ?
H15A C15 H15B 107.6 . . ?
N4 C16 C17 123.0(3) . . ?
N4 C16 C15 115.0(3) . . ?
C17 C16 C15 122.0(3) . . ?
C16 C17 C18 118.8(3) . . ?
C16 C17 H17A 120.6 . . ?
C18 C17 H17A 120.6 . . ?
C19 C18 C17 118.8(3) . . ?
C19 C18 H18A 120.6 . . ?
C17 C18 H18A 120.6 . . ?
C20 C19 C18 118.3(3) . . ?
C20 C19 H19A 120.8 . . ?
C18 C19 H19A 120.8 . . ?
N4 C20 C19 123.8(3) . . ?
N4 C20 H20A 118.1 . . ?
C19 C20 H20A 118.1 . . ?

loop_
_geom_bond_atom_site_label_1
_geom_bond_atom_site_label_2
_geom_bond_distance
_geom_bond_site_symmetry_2
_geom_bond_publ_flag
Fe N2 2.191(3) . ?
Fe N1 2.207(3) . ?
Fe Cl2 2.2762(8) . ?
Fe N3 2.282(3) . ?
Fe Cl3 2.2946(9) . ?
Fe Cl1 2.3154(9) . ?
O C15 1.418(4) . ?
O C14 1.425(4) . ?
N1 C1 1.346(4) . ?
N1 C5 1.349(4) . ?
N2 C7 1.342(4) . ?
N2 C11 1.350(4) . ?
N3 C12 1.485(4) . ?
N3 C6 1.490(4) . ?
N3 C13 1.496(4) . ?
N4 C20 1.341(5) . ?
N4 C16 1.341(4) . ?
C1 C2 1.389(4) . ?
C1 C6 1.505(4) . ?
C2 C3 1.389(5) . ?
C2 H2A 0.9300 . ?
C3 C4 1.393(5) . ?
C3 H3A 0.9300 . ?
C4 C5 1.382(5) . ?
C4 H4A 0.9300 . ?
C5 H5A 0.9300 . ?
C6 H6A 0.9700 . ?
C6 H6B 0.9700 . ?
C7 C8 1.396(4) . ?
C7 C12 1.505(4) . ?
C8 C9 1.383(5) . ?
C8 H8A 0.9300 . ?
C9 C10 1.390(5) . ?
C9 H9A 0.9300 . ?
C10 C11 1.383(5) . ?
C10 H10A 0.9300 . ?
C11 H11A 0.9300 . ?
C12 H12A 0.9700 . ?
C12 H12B 0.9700 . ?
C13 C14 1.529(4) . ?
C13 H13A 0.9700 . ?
C13 H13B 0.9700 . ?
C14 H14A 0.9700 . ?
C14 H14B 0.9700 . ?
C15 C16 1.516(5) . ?
C15 H15A 0.9700 . ?
C15 H15B 0.9700 . ?
C16 C17 1.385(4) . ?
C17 C18 1.393(5) . ?
C17 H17A 0.9300 . ?
C18 C19 1.383(5) . ?
C18 H18A 0.9300 . ?
C19 C20 1.382(5) . ?
C19 H19A 0.9300 . ?
C20 H20A 0.9300 . ?
